data_7030205
loop_
_publ_author_name
'Wang, Yu-Ling'
'Jiang, Yun-Liang'
'Xiahou, Zuo-Juan'
'Fu, Jiang-Hong'
'Liu, Qing-Yan'

_publ_section_title
;
 Diversity of lanthanide(III)-2,5-dihydroxy-1,4-benzenedicarboxylate
 extended frameworks: syntheses, structures, and magnetic properties.
;
_journal_issue 37
_journal_name_full 'Dalton transactions (Cambridge, England : 2003)'
_journal_page_first 11428
_journal_page_last 11437
_journal_paper_doi 10.1039/c2dt31090b
_journal_volume 41
_journal_year 2012
_chemical_formula_sum 'C12 H10 O11 Pr'
_chemical_formula_weight 471.11
_chemical_name_systematic
;
?
;
_space_group_IT_number 15
_symmetry_cell_setting monoclinic
_symmetry_space_group_name_Hall '-C 2yc'
_symmetry_space_group_name_H-M 'C 1 2/c 1'
_atom_sites_solution_hydrogens geom
_atom_sites_solution_primary direct
_atom_sites_solution_secondary difmap
_audit_creation_method SHELXL-97
_cell_angle_alpha 90.00
_cell_angle_beta 101.574(3)
_cell_angle_gamma 90.00
_cell_formula_units_Z 8
_cell_length_a 29.844(7)
_cell_length_b 13.113(3)
_cell_length_c 6.7951(16)
_cell_measurement_reflns_used 3215
_cell_measurement_temperature 296(2)
_cell_measurement_theta_max 29.07
_cell_measurement_theta_min 2.60
_cell_volume 2605.2(11)
_computing_cell_refinement 'Bruker SMART'
_computing_data_collection 'Bruker SMART'
_computing_data_reduction 'Bruker SAINT'
_computing_molecular_graphics 'Bruker SHELXTL'
_computing_publication_material 'Bruker SHELXTL'
_computing_structure_refinement 'SHELXL-97 (Sheldrick, 1997)'
_computing_structure_solution 'SHELXS-97 (Sheldrick, 1990)'
_diffrn_ambient_temperature 296(2)
_diffrn_measured_fraction_theta_full 0.904
_diffrn_measured_fraction_theta_max 0.904
_diffrn_radiation_monochromator graphite
_diffrn_radiation_source 'fine-focus sealed tube'
_diffrn_radiation_type MoK\a
_diffrn_radiation_wavelength 0.71073
_diffrn_reflns_av_R_equivalents 0.0375
_diffrn_reflns_av_sigmaI/netI 0.0491
_diffrn_reflns_limit_h_max 38
_diffrn_reflns_limit_h_min -36
_diffrn_reflns_limit_k_max 17
_diffrn_reflns_limit_k_min -17
_diffrn_reflns_limit_l_max 9
_diffrn_reflns_limit_l_min -8
_diffrn_reflns_number 7853
_diffrn_reflns_theta_full 29.07
_diffrn_reflns_theta_max 29.07
_diffrn_reflns_theta_min 2.60
_exptl_absorpt_coefficient_mu 3.808
_exptl_absorpt_correction_T_max 0.8037
_exptl_absorpt_correction_T_min 0.3255
_exptl_absorpt_correction_type multi-scan
_exptl_absorpt_process_details '(SADABS; Bruker 2008)'
_exptl_crystal_colour Brown
_exptl_crystal_density_diffrn 2.402
_exptl_crystal_density_method 'not measured'
_exptl_crystal_description block
_exptl_crystal_F_000 1832
_exptl_crystal_size_max 0.38
_exptl_crystal_size_mid 0.08
_exptl_crystal_size_min 0.06
_refine_diff_density_max 5.479
_refine_diff_density_min -2.235
_refine_diff_density_rms 0.254
_refine_ls_extinction_method none
_refine_ls_goodness_of_fit_ref 1.043
_refine_ls_hydrogen_treatment constr
_refine_ls_matrix_type full
_refine_ls_number_parameters 219
_refine_ls_number_reflns 3160
_refine_ls_number_restraints 0
_refine_ls_restrained_S_all 1.043
_refine_ls_R_factor_all 0.0563
_refine_ls_R_factor_gt 0.0496
_refine_ls_shift/su_max 0.000
_refine_ls_shift/su_mean 0.000
_refine_ls_structure_factor_coef Fsqd
_refine_ls_weighting_details 'calc w=1/[\s^2^(Fo^2^)+(0.0667P)^2^+64.0989P] where P=(Fo^2^+2Fc^2^)/3'
_refine_ls_weighting_scheme calc
_refine_ls_wR_factor_gt 0.1282
_refine_ls_wR_factor_ref 0.1325
_reflns_number_gt 2738
_reflns_number_total 3160
_reflns_threshold_expression >2sigma(I)
_cod_data_source_file c2dt31090b.txt
_cod_data_source_block Pr
_cod_depositor_comments
;
The following automatic conversions were performed:

'_symmetry_cell_setting' value 'Monoclinic' changed to 'monoclinic'
according to
/usr/data/users/saulius/automatic-downloads/retrospective/RSC/lib/dictionaries/cif_core.dic
dictionary named 'cif_core.dic' version 2.4.2 from
2011-04-26.

'_exptl_absorpt_correction_type' value 'Multi-scan'
changed to 'multi-scan' according to
/usr/data/users/saulius/automatic-downloads/retrospective/RSC/lib/dictionaries/cif_core.dic
dictionary named 'cif_core.dic' version 2.4.2 from 2011-04-26.

Automatic conversion script
Id: cif_fix_values 2281 2013-09-26 08:29:07Z andrius 
;
_cod_original_cell_volume 2605.1(11)
_cod_original_sg_symbol_H-M C2/c
_cod_database_code 7030205

loop_
_symmetry_equiv_pos_as_xyz
'x, y, z'
'-x, y, -z+1/2'
'x+1/2, y+1/2, z'
'-x+1/2, y+1/2, -z+1/2'
'-x, -y, -z'
'x, -y, z-1/2'
'-x+1/2, -y+1/2, -z'
'x+1/2, -y+1/2, z-1/2'

loop_
_atom_site_label
_atom_site_type_symbol
_atom_site_fract_x
_atom_site_fract_y
_atom_site_fract_z
_atom_site_U_iso_or_equiv
_atom_site_adp_type
_atom_site_occupancy
_atom_site_symmetry_multiplicity
_atom_site_calc_flag
_atom_site_refinement_flags
Pr1 Pr 0.401728(12) 0.70269(2) 0.72795(5) 0.01131(14) Uani 1 1 d .
O1 O 0.38270(18) 0.5422(4) 0.8823(9) 0.0239(12) Uani 1 1 d .
O2 O 0.35714(17) 0.3872(4) 0.9327(8) 0.0192(10) Uani 1 1 d .
O3 O 0.13873(17) 0.5085(4) 0.4020(9) 0.0231(11) Uani 1 1 d .
O4 O 0.15324(18) 0.6733(4) 0.4631(9) 0.0218(11) Uani 1 1 d .
O5 O 0.31924(18) 0.6855(4) 0.8097(8) 0.0194(11) Uani 1 1 d .
H5 H 0.3058 0.7401 0.8092 0.029 Uiso 1 1 calc R
O6 O 0.19783(17) 0.3721(4) 0.5534(8) 0.0199(11) Uani 1 1 d .
H6 H 0.1729 0.3936 0.4955 0.030 Uiso 1 1 calc R
O7 O 0.47757(18) 0.7209(4) 0.9387(8) 0.0210(11) Uani 1 1 d .
O8 O 0.55221(16) 0.7488(4) 1.0268(7) 0.0158(10) Uani 1 1 d .
O9 O 0.42542(16) 0.8862(3) 0.8131(7) 0.0147(9) Uani 1 1 d .
H9 H 0.4062 0.9251 0.7502 0.022 Uiso 1 1 calc R
O10 O 0.4516(2) 0.5517(4) 0.6580(9) 0.0290(13) Uani 1 1 d .
H10A H 0.4360 0.5208 0.5635 0.044 Uiso 1 1 d R
H10B H 0.4692 0.5769 0.5931 0.044 Uiso 1 1 d R
O11 O 0.3918(2) 0.7411(5) 1.0892(8) 0.0275(12) Uani 1 1 d .
H11A H 0.4124 0.7479 1.1882 0.041 Uiso 1 1 d R
H11B H 0.3746 0.6999 1.1263 0.041 Uiso 1 1 d R
C1 C 0.3031(2) 0.5070(5) 0.7672(9) 0.0114(12) Uani 1 1 d .
C2 C 0.2881(2) 0.6097(5) 0.7408(10) 0.0135(12) Uani 1 1 d .
C3 C 0.2436(2) 0.6322(5) 0.6520(10) 0.0131(12) Uani 1 1 d .
H3 H 0.2341 0.6998 0.6377 0.016 Uiso 1 1 calc R
C4 C 0.2122(2) 0.5535(5) 0.5826(10) 0.0136(13) Uani 1 1 d .
C5 C 0.2266(2) 0.4519(5) 0.6110(10) 0.0136(12) Uani 1 1 d .
C6 C 0.2716(2) 0.4300(5) 0.7022(10) 0.0146(13) Uani 1 1 d .
H6A H 0.2808 0.3623 0.7201 0.018 Uiso 1 1 calc R
C7 C 0.3510(2) 0.4775(5) 0.8672(10) 0.0123(12) Uani 1 1 d .
C8 C 0.1651(2) 0.5810(5) 0.4772(11) 0.0161(13) Uani 1 1 d .
C9 C 0.5037(2) 0.8928(5) 0.9976(10) 0.0110(11) Uani 1 1 d .
C10 C 0.4621(2) 0.9406(5) 0.9089(10) 0.0127(12) Uani 1 1 d .
C11 C 0.5407(2) 0.9538(5) 1.0853(10) 0.0128(12) Uani 1 1 d .
H11 H 0.5683 0.9225 1.1418 0.015 Uiso 1 1 calc R
C12 C 0.5108(2) 0.7807(5) 0.9871(10) 0.0121(12) Uani 1 1 d .

loop_
_atom_site_aniso_label
_atom_site_aniso_U_11
_atom_site_aniso_U_22
_atom_site_aniso_U_33
_atom_site_aniso_U_23
_atom_site_aniso_U_13
_atom_site_aniso_U_12
Pr1 0.0079(2) 0.00845(19) 0.0161(2) -0.00022(12) -0.00108(13) -0.00124(12)
O1 0.015(3) 0.016(2) 0.038(3) 0.009(2) -0.003(2) -0.003(2)
O2 0.015(2) 0.011(2) 0.028(3) 0.006(2) -0.004(2) 0.0014(19)
O3 0.012(2) 0.015(2) 0.038(3) 0.002(2) -0.007(2) -0.0017(19)
O4 0.016(3) 0.012(2) 0.033(3) 0.000(2) -0.004(2) 0.0008(19)
O5 0.015(3) 0.008(2) 0.033(3) -0.0052(19) -0.001(2) -0.0017(18)
O6 0.012(2) 0.010(2) 0.034(3) 0.005(2) -0.004(2) -0.0003(18)
O7 0.015(3) 0.016(2) 0.028(3) -0.003(2) -0.004(2) -0.004(2)
O8 0.011(2) 0.014(2) 0.021(3) -0.0021(19) 0.0015(19) 0.0043(18)
O9 0.007(2) 0.011(2) 0.023(2) -0.0012(18) -0.0053(18) -0.0004(17)
O10 0.019(3) 0.022(3) 0.043(4) -0.008(2) -0.001(2) 0.002(2)
O11 0.025(3) 0.041(3) 0.014(3) -0.001(2) -0.001(2) -0.007(3)
C1 0.012(3) 0.011(3) 0.011(3) 0.002(2) 0.003(2) -0.001(2)
C2 0.016(3) 0.009(3) 0.015(3) 0.001(2) 0.002(2) -0.002(2)
C3 0.015(3) 0.010(3) 0.016(3) -0.002(2) 0.004(2) 0.002(2)
C4 0.010(3) 0.015(3) 0.015(3) 0.001(2) 0.000(2) -0.001(2)
C5 0.013(3) 0.010(3) 0.017(3) 0.000(2) 0.000(2) 0.001(2)
C6 0.016(3) 0.008(3) 0.020(3) 0.000(2) 0.003(3) 0.002(2)
C7 0.008(3) 0.013(3) 0.015(3) -0.001(2) 0.002(2) 0.001(2)
C8 0.013(3) 0.014(3) 0.020(3) 0.004(3) 0.000(3) 0.000(2)
C9 0.010(3) 0.010(3) 0.012(3) -0.003(2) -0.001(2) -0.003(2)
C10 0.014(3) 0.013(3) 0.010(3) -0.001(2) 0.000(2) -0.001(2)
C11 0.010(3) 0.014(3) 0.012(3) -0.003(2) -0.003(2) 0.001(2)
C12 0.007(3) 0.009(3) 0.018(3) 0.003(2) -0.001(2) 0.000(2)

loop_
_atom_type_symbol
_atom_type_description
_atom_type_scat_dispersion_real
_atom_type_scat_dispersion_imag
_atom_type_scat_source
C C 0.0033 0.0016 'International Tables Vol C Tables 4.2.6.8 and 6.1.1.4'
H H 0.0000 0.0000 'International Tables Vol C Tables 4.2.6.8 and 6.1.1.4'
N N 0.0061 0.0033 'International Tables Vol C Tables 4.2.6.8 and 6.1.1.4'
O O 0.0106 0.0060 'International Tables Vol C Tables 4.2.6.8 and 6.1.1.4'
Pr Pr -0.2180 2.8214 'International Tables Vol C Tables 4.2.6.8 and 6.1.1.4'

loop_
_geom_angle_atom_site_label_1
_geom_angle_atom_site_label_2
_geom_angle_atom_site_label_3
_geom_angle
_geom_angle_site_symmetry_1
_geom_angle_site_symmetry_3
O7 Pr1 O1 95.72(18) . .
O7 Pr1 O2 144.01(17) . 6_565
O1 Pr1 O2 78.82(18) . 6_565
O7 Pr1 O4 133.00(17) . 7_566
O1 Pr1 O4 126.60(18) . 7_566
O2 Pr1 O4 72.33(17) 6_565 7_566
O7 Pr1 O8 78.90(18) . 2_656
O1 Pr1 O8 135.11(18) . 2_656
O2 Pr1 O8 80.44(17) 6_565 2_656
O4 Pr1 O8 82.91(18) 7_566 2_656
O7 Pr1 O9 65.81(16) . .
O1 Pr1 O9 141.97(18) . .
O2 Pr1 O9 135.71(16) 6_565 .
O4 Pr1 O9 67.89(16) 7_566 .
O8 Pr1 O9 76.19(16) 2_656 .
O7 Pr1 O10 71.37(18) . .
O1 Pr1 O10 67.3(2) . .
O2 Pr1 O10 73.80(18) 6_565 .
O4 Pr1 O10 138.76(19) 7_566 .
O8 Pr1 O10 68.82(18) 2_656 .
O9 Pr1 O10 128.64(17) . .
O7 Pr1 O11 72.08(19) . .
O1 Pr1 O11 71.5(2) . .
O2 Pr1 O11 135.97(18) 6_565 .
O4 Pr1 O11 100.33(19) 7_566 .
O8 Pr1 O11 142.97(18) 2_656 .
O9 Pr1 O11 71.24(18) . .
O10 Pr1 O11 120.4(2) . .
O7 Pr1 O5 132.89(18) . .
O1 Pr1 O5 62.20(17) . .
O2 Pr1 O5 75.95(17) 6_565 .
O4 Pr1 O5 67.66(17) 7_566 .
O8 Pr1 O5 146.60(17) 2_656 .
O9 Pr1 O5 105.17(15) . .
O10 Pr1 O5 124.79(17) . .
O11 Pr1 O5 61.73(18) . .
C7 O1 Pr1 140.6(5) . .
C7 O2 Pr1 138.4(4) . 6_566
C8 O4 Pr1 144.6(5) . 7_566
C2 O5 Pr1 125.8(4) . .
C2 O5 H5 109.5 . .
Pr1 O5 H5 113.5 . .
C5 O6 H6 109.5 . .
C12 O7 Pr1 143.8(5) . .
C12 O8 Pr1 125.2(4) . 2_656
C10 O9 Pr1 140.1(4) . .
C10 O9 H9 109.5 . .
Pr1 O9 H9 109.8 . .
Pr1 O10 H10A 105.4 . .
Pr1 O10 H10B 104.2 . .
H10A O10 H10B 95.8 . .
Pr1 O11 H11A 126.2 . .
Pr1 O11 H11B 111.2 . .
H11A O11 H11B 103.5 . .
C6 C1 C2 118.2(6) . .
C6 C1 C7 118.5(6) . .
C2 C1 C7 123.3(6) . .
C3 C2 O5 121.4(6) . .
C3 C2 C1 120.8(6) . .
O5 C2 C1 117.8(6) . .
C2 C3 C4 120.6(6) . .
C2 C3 H3 119.7 . .
C4 C3 H3 119.7 . .
C5 C4 C3 118.9(6) . .
C5 C4 C8 122.1(6) . .
C3 C4 C8 119.0(6) . .
O6 C5 C6 117.8(6) . .
O6 C5 C4 122.2(6) . .
C6 C5 C4 120.0(6) . .
C5 C6 C1 121.5(6) . .
C5 C6 H6A 119.3 . .
C1 C6 H6A 119.3 . .
O1 C7 O2 123.3(6) . .
O1 C7 C1 119.6(6) . .
O2 C7 C1 117.2(6) . .
O4 C8 O3 123.1(7) . .
O4 C8 C4 119.5(6) . .
O3 C8 C4 117.3(6) . .
C11 C9 C10 118.7(6) . .
C11 C9 C12 118.6(6) . .
C10 C9 C12 122.5(6) . .
O9 C10 C11 119.4(6) . 5_677
O9 C10 C9 121.7(6) . .
C11 C10 C9 118.9(6) 5_677 .
C10 C11 C9 122.4(6) 5_677 .
C10 C11 H11 118.8 5_677 .
C9 C11 H11 118.8 . .
O7 C12 O8 121.9(6) . .
O7 C12 C9 121.2(6) . .
O8 C12 C9 116.9(6) . .

loop_
_geom_bond_atom_site_label_1
_geom_bond_atom_site_label_2
_geom_bond_distance
_geom_bond_site_symmetry_2
Pr1 O7 2.435(5) .
Pr1 O1 2.467(5) .
Pr1 O2 2.473(5) 6_565
Pr1 O4 2.483(5) 7_566
Pr1 O8 2.491(5) 2_656
Pr1 O9 2.542(5) .
Pr1 O10 2.579(6) .
Pr1 O11 2.581(5) .
Pr1 O5 2.640(5) .
O1 C7 1.260(8) .
O2 C7 1.265(8) .
O2 Pr1 2.473(5) 6_566
O3 C8 1.274(9) .
O4 C8 1.259(8) .
O4 Pr1 2.483(5) 7_566
O5 C2 1.377(8) .
O5 H5 0.8200 .
O6 C5 1.361(8) .
O6 H6 0.8200 .
O7 C12 1.255(8) .
O8 C12 1.282(8) .
O8 Pr1 2.491(5) 2_656
O9 C10 1.358(8) .
O9 H9 0.8200 .
O10 H10A 0.8201 .
O10 H10B 0.8199 .
O11 H11A 0.8202 .
O11 H11B 0.8201 .
C1 C6 1.390(9) .
C1 C2 1.419(9) .
C1 C7 1.505(9) .
C2 C3 1.377(9) .
C3 C4 1.409(9) .
C3 H3 0.9300 .
C4 C5 1.402(9) .
C4 C8 1.488(9) .
C5 C6 1.390(9) .
C6 H6A 0.9300 .
C9 C11 1.397(9) .
C9 C10 1.414(9) .
C9 C12 1.489(8) .
C10 C11 1.389(9) 5_677
C11 C10 1.389(9) 5_677
C11 H11 0.9300 .

loop_
_geom_hbond_atom_site_label_D
_geom_hbond_atom_site_label_H
_geom_hbond_atom_site_label_A
_geom_hbond_distance_DH
_geom_hbond_distance_HA
_geom_hbond_distance_DA
_geom_hbond_angle_DHA
_geom_hbond_site_symmetry_A
O5 H5 O6 0.82 1.98 2.702(7) 146.6 4_556
O6 H6 O3 0.82 1.86 2.577(7) 145.8 .
O9 H9 O3 0.82 1.75 2.566(7) 171.2 7_566
O10 H10A O1 0.82 1.99 2.777(8) 161.6 6_565
O10 H10B O8 0.82 2.44 2.866(8) 113.5 2_656
O11 H11A O8 0.82 2.01 2.804(7) 162.4 2_657
O11 H11B O2 0.82 2.52 3.212(8) 143.0 6_566
